data_7710192
loop_
_publ_author_name
'Dunaj, Tobias'
'Dollberg, Kevin'
'von H\"anisch, Carsten'

_publ_section_title
;
 Binary interpnictogen compounds bearing diaryl bismuth fragments bound to
 all lighter pnictogens
;
_journal_name_full 'Dalton Transactions'
_journal_paper_doi 10.1039/D2DT00472K
_journal_year 2022
_chemical_formula_moiety 'C25 H40 As Bi Si'
_chemical_formula_sum 'C25 H40 As Bi Si'
_chemical_formula_weight 652.56
_chemical_properties_physical Air-sensitive,Moisture-sensitive,Light-sensitive
_space_group_crystal_system monoclinic
_space_group_IT_number 14
_space_group_name_Hall '-P 2ybc'
_space_group_name_H-M_alt 'P 1 21/c 1'
_atom_sites_solution_hydrogens geom
_atom_sites_solution_primary dual
_audit_creation_date 2021-10-11
_audit_creation_method
;
Olex2 1.2
(compiled 2018.05.29 svn.r3508 for OlexSys, GUI svn.r5506)
;
_audit_update_record
;
2022-02-11 deposited with the CCDC.	2022-04-13 downloaded from the CCDC.
;
_cell_angle_alpha 90
_cell_angle_beta 98.745(2)
_cell_angle_gamma 90
_cell_formula_units_Z 4
_cell_length_a 10.1538(3)
_cell_length_b 8.4878(2)
_cell_length_c 31.1727(10)
_cell_measurement_reflns_used 39217
_cell_measurement_temperature 100.0
_cell_measurement_theta_max 28.34
_cell_measurement_theta_min 2.03
_cell_volume 2655.34(13)
_computing_molecular_graphics 'Olex2 (Dolomanov et al., 2009)'
_computing_publication_material 'Olex2 (Dolomanov et al., 2009)'
_computing_structure_refinement 'ShelXL (Sheldrick, 2015)'
_computing_structure_solution 'XT (Sheldrick, 2015)'
_diffrn_ambient_temperature 100.0
_diffrn_detector 'CCD area detector'
_diffrn_detector_area_resol_mean 5.6
_diffrn_detector_type 'STOE IPDS 2T'
_diffrn_measured_fraction_theta_full 0.990
_diffrn_measured_fraction_theta_max 0.977
_diffrn_measurement_device 'three-circle diffractometer'
_diffrn_measurement_device_type 'STOE IPDS 2T'
_diffrn_measurement_method '\w scans'
_diffrn_radiation_monochromator graphite
_diffrn_radiation_probe x-ray
_diffrn_radiation_type MoK\a
_diffrn_radiation_wavelength 0.71073
_diffrn_reflns_av_R_equivalents 0.0280
_diffrn_reflns_av_unetI/netI 0.0300
_diffrn_reflns_Laue_measured_fraction_full 0.990
_diffrn_reflns_Laue_measured_fraction_max 0.977
_diffrn_reflns_limit_h_max 13
_diffrn_reflns_limit_h_min -13
_diffrn_reflns_limit_k_max 10
_diffrn_reflns_limit_k_min -11
_diffrn_reflns_limit_l_max 40
_diffrn_reflns_limit_l_min -40
_diffrn_reflns_number 15324
_diffrn_reflns_point_group_measured_fraction_full 0.990
_diffrn_reflns_point_group_measured_fraction_max 0.977
_diffrn_reflns_theta_full 25.242
_diffrn_reflns_theta_max 27.976
_diffrn_reflns_theta_min 2.029
_diffrn_source 'sealed X-ray tube'
_diffrn_source_target Mo
_diffrn_standards_number 0
_exptl_absorpt_coefficient_mu 7.930
_exptl_absorpt_correction_T_max 0.0148
_exptl_absorpt_correction_T_min 0.0081
_exptl_absorpt_correction_type sphere
_exptl_absorpt_process_details 'LANA 1.83.8.0 (STOE, 2020)'
_exptl_crystal_colour orange
_exptl_crystal_density_diffrn 1.632
_exptl_crystal_description block
_exptl_crystal_F_000 1280
_exptl_crystal_size_rad 0.1739
_refine_diff_density_max 1.025
_refine_diff_density_min -0.577
_refine_diff_density_rms 0.111
_refine_ls_extinction_method none
_refine_ls_goodness_of_fit_ref 1.050
_refine_ls_hydrogen_treatment constr
_refine_ls_matrix_type full
_refine_ls_number_parameters 304
_refine_ls_number_reflns 6248
_refine_ls_number_restraints 25
_refine_ls_restrained_S_all 1.049
_refine_ls_R_factor_all 0.0371
_refine_ls_R_factor_gt 0.0282
_refine_ls_shift/su_max 0.007
_refine_ls_shift/su_mean 0.000
_refine_ls_structure_factor_coef Fsqd
_refine_ls_weighting_details 'w=1/[\s^2^(Fo^2^)+(0.0342P)^2^+3.7667P] where P=(Fo^2^+2Fc^2^)/3'
_refine_ls_weighting_scheme calc
_refine_ls_wR_factor_gt 0.0642
_refine_ls_wR_factor_ref 0.0669
_reflns_Friedel_coverage 0.000
_reflns_number_gt 5369
_reflns_number_total 6248
_reflns_threshold_expression 'I > 2\s(I)'
_cod_data_source_file d2dt00472k2.cif
_cod_data_source_block pcrx99
_cod_database_code 7710192
_shelx_shelxl_version_number 2018/3
_shelx_space_group_comment
;
The symmetry employed for this shelxl refinement is uniquely defined
by the following loop, which should always be used as a source of
symmetry information in preference to the above space-group names.
They are only intended as comments.
;
_olex2_refinement_description
;
1. Fixed Uiso
 At 1.2 times of:
  All C(H) groups
 At 1.5 times of:
  All C(H,H,H) groups
2. Restrained distances
 Si1A-C21A \\sim Si1A-C22A \\sim Si1A-C20A
 with sigma of 0.02
 C23A-C3A \\sim C25A-C3A \\sim C3A-C24A
 with sigma of 0.02
 Si1B-C23B \\sim Si1B-C25B \\sim Si1B-C24B
 with sigma of 0.02
 C3B-C21B \\sim C3B-C22B \\sim C3B-C20B
 with sigma of 0.02
 As1B-C3B \\sim As1A-C3A
 with sigma of 0.02
3. Uiso/Uaniso restraints and constraints
Uanis(C3B) \\sim Ueq, Uanis(C3A) \\sim Ueq: with sigma of 0.005 and sigma for
terminal atoms of 0.02
Uanis(C21A) = Uanis(C22A) = Uanis(C20A)
Uanis(C23A) = Uanis(C25A) = Uanis(C24A)
Uanis(C23B) = Uanis(C25B) = Uanis(C24B)
Uanis(C21B) = Uanis(C22B) = Uanis(C20B)
4. Others
 Sof(C24A)=Sof(H24A)=Sof(H24B)=Sof(H24C)=Sof(C20B)=Sof(H20A)=Sof(H20B)=
 Sof(H20C)=Sof(C23B)=Sof(H23A)=Sof(H23B)=Sof(H23C)=Sof(C25B)=Sof(H25A)=
 Sof(H25B)=Sof(H25C)=Sof(C22B)=Sof(H22A)=Sof(H22B)=Sof(H22C)=Sof(C21B)=
 Sof(H21A)=Sof(H21B)=Sof(H21C)=Sof(C3B)=Sof(Si1B)=Sof(As1B)=1-FVAR(1)
 Sof(Si1A)=Sof(C3A)=Sof(As1A)=Sof(C21A)=Sof(H21D)=Sof(H21E)=Sof(H21F)=
 Sof(C20A)=Sof(H20D)=Sof(H20E)=Sof(H20F)=Sof(C22A)=Sof(H22D)=Sof(H22E)=
 Sof(H22F)=Sof(C23A)=Sof(H23D)=Sof(H23E)=Sof(H23F)=Sof(C25A)=Sof(H25D)=
 Sof(H25E)=Sof(H25F)=Sof(C24B)=Sof(H24D)=Sof(H24E)=Sof(H24F)=FVAR(1)
5.a Me refined with riding coordinates:
 C21B(H21A,H21B,H21C)
5.b Aromatic/amide H refined with riding coordinates:
 C7(H7), C5(H5), C10(H10), C12(H12)
5.c Idealised Me refined as rotating group:
 C17(H17A,H17B,H17C), C16(H16A,H16B,H16C), C19(H19A,H19B,H19C), C24A(H24A,H24B,
 H24C), C20B(H20A,H20B,H20C), C14(H14A,H14B,H14C), C23B(H23A,H23B,H23C),
 C25B(H25A,H25B,H25C), C22B(H22A,H22B,H22C), C18(H18A,H18B,H18C), C15(H15A,H15B,
 H15C), C21A(H21D,H21E,H21F), C20A(H20D,H20E,H20F), C22A(H22D,H22E,H22F),
 C23A(H23D,H23E,H23F), C25A(H25D,H25E,H25F), C24B(H24D,H24E,H24F)
;
_olex2_submission_special_instructions 'No special instructions were received'

loop_
_space_group_symop_operation_xyz
'x, y, z'
'-x, y+1/2, -z+1/2'
'-x, -y, -z'
'x, -y-1/2, z-1/2'

loop_
_atom_site_label
_atom_site_type_symbol
_atom_site_fract_x
_atom_site_fract_y
_atom_site_fract_z
_atom_site_U_iso_or_equiv
_atom_site_adp_type
_atom_site_occupancy
_atom_site_site_symmetry_order
_atom_site_calc_flag
_atom_site_refinement_flags_posn
_atom_site_refinement_flags_adp
_atom_site_refinement_flags_occupancy
_atom_site_disorder_assembly
_atom_site_disorder_group
Bi1 Bi 0.38892(2) 0.37857(2) 0.63812(2) 0.02318(5) Uani 1 1 d . . . . .
Si1A Si 0.0365(6) 0.4352(6) 0.59053(14) 0.0219(14) Uani 0.601(5) 1 d D . P A 1
C3A C 0.2044(16) 0.766(3) 0.6351(7) 0.018(4) Uani 0.601(5) 1 d D U P A 1
C8 C 0.6220(4) 0.6459(4) 0.64631(12) 0.0242(7) Uani 1 1 d . . . . .
C2 C 0.5195(3) 0.2716(4) 0.59179(13) 0.0232(7) Uani 1 1 d . . . . .
C17 C 0.6612(4) 0.1680(5) 0.66054(13) 0.0298(8) Uani 1 1 d . . . . .
H17A H 0.684660 0.271996 0.673080 0.045 Uiso 1 1 calc GR . . . .
H17B H 0.736901 0.096215 0.667799 0.045 Uiso 1 1 calc GR . . . .
H17C H 0.584088 0.126519 0.672363 0.045 Uiso 1 1 calc GR . . . .
C16 C 0.5917(4) 0.6632(5) 0.59799(13) 0.0303(8) Uani 1 1 d . . . . .
H16A H 0.639850 0.754400 0.588884 0.045 Uiso 1 1 calc GR . . . .
H16B H 0.495716 0.678721 0.589345 0.045 Uiso 1 1 calc GR . . . .
H16C H 0.619779 0.567867 0.584123 0.045 Uiso 1 1 calc GR . . . .
C7 C 0.7274(4) 0.7325(5) 0.66850(14) 0.0293(8) Uani 1 1 d . . . . .
H7 H 0.775220 0.801790 0.652533 0.035 Uiso 1 1 calc R . . . .
C9 C 0.6273(4) 0.1822(4) 0.61197(13) 0.0243(7) Uani 1 1 d . . . . .
C5 C 0.6917(4) 0.6231(5) 0.73591(13) 0.0321(9) Uani 1 1 d . . . . .
H5 H 0.715356 0.615258 0.766517 0.038 Uiso 1 1 calc R . . . .
C11 C 0.6840(4) 0.1070(4) 0.54149(14) 0.0276(8) Uani 1 1 d . . . . .
C1 C 0.5496(4) 0.5454(4) 0.67008(12) 0.0231(7) Uani 1 1 d . . . . .
C19 C 0.3804(4) 0.3715(5) 0.52169(14) 0.0326(9) Uani 1 1 d . . . . .
H19A H 0.297137 0.345459 0.532393 0.049 Uiso 1 1 calc GR . . . .
H19B H 0.371712 0.346215 0.490709 0.049 Uiso 1 1 calc GR . . . .
H19C H 0.399099 0.484135 0.525941 0.049 Uiso 1 1 calc GR . . . .
C10 C 0.7077(4) 0.1025(4) 0.58618(14) 0.0272(8) Uani 1 1 d . . . . .
H10 H 0.781392 0.043107 0.600079 0.033 Uiso 1 1 calc R . . . .
C12 C 0.5749(4) 0.1951(4) 0.52208(13) 0.0266(8) Uani 1 1 d . . . . .
H12 H 0.555748 0.199297 0.491312 0.032 Uiso 1 1 calc R . . . .
C13 C 0.4934(4) 0.2767(4) 0.54642(13) 0.0244(7) Uani 1 1 d . . . . .
C24A C 0.311(2) 0.889(3) 0.6308(9) 0.0339(14) Uani 0.399(5) 1 d D . P A 1
H24A H 0.398601 0.838464 0.634527 0.051 Uiso 0.399(5) 1 calc GR . P A 1
H24B H 0.309859 0.970377 0.653137 0.051 Uiso 0.399(5) 1 calc GR . P A 1
H24C H 0.292912 0.937965 0.602020 0.051 Uiso 0.399(5) 1 calc GR . P A 1
C4 C 0.5840(4) 0.5354(5) 0.71517(13) 0.0284(8) Uani 1 1 d . . . . .
C20B C 0.0071(15) 0.416(2) 0.6373(6) 0.044(3) Uani 0.399(5) 1 d D . P A 2
H20A H 0.007930 0.517051 0.652411 0.066 Uiso 0.399(5) 1 calc GR . P A 2
H20B H 0.070062 0.343468 0.654235 0.066 Uiso 0.399(5) 1 calc GR . P A 2
H20C H -0.082724 0.370649 0.633966 0.066 Uiso 0.399(5) 1 calc GR . P A 2
C6 C 0.7649(4) 0.7214(5) 0.71288(14) 0.0324(9) Uani 1 1 d . . . . .
C14 C 0.5103(4) 0.4313(6) 0.74241(14) 0.0353(9) Uani 1 1 d . . . . .
H14A H 0.523593 0.320690 0.735092 0.053 Uiso 1 1 calc GR . . . .
H14B H 0.415001 0.456331 0.736737 0.053 Uiso 1 1 calc GR . . . .
H14C H 0.544115 0.448806 0.773190 0.053 Uiso 1 1 calc GR . . . .
C23B C 0.0465(14) 0.8806(15) 0.6274(5) 0.0327(17) Uani 0.399(5) 1 d D . P A 2
H23A H -0.027686 0.815205 0.633835 0.049 Uiso 0.399(5) 1 calc GR . P A 2
H23B H 0.033183 0.906654 0.596457 0.049 Uiso 0.399(5) 1 calc GR . P A 2
H23C H 0.050019 0.977932 0.644509 0.049 Uiso 0.399(5) 1 calc GR . P A 2
C25B C 0.2186(15) 0.7128(17) 0.6980(4) 0.0327(17) Uani 0.399(5) 1 d D . P A 2
H25A H 0.200155 0.803116 0.715745 0.049 Uiso 0.399(5) 1 calc GR . P A 2
H25B H 0.309274 0.674653 0.707808 0.049 Uiso 0.399(5) 1 calc GR . P A 2
H25C H 0.154705 0.628386 0.700925 0.049 Uiso 0.399(5) 1 calc GR . P A 2
C22B C -0.0737(13) 0.528(2) 0.5626(6) 0.044(3) Uani 0.399(5) 1 d D . P A 2
H22A H -0.152805 0.460615 0.560596 0.066 Uiso 0.399(5) 1 calc GR . P A 2
H22B H -0.053148 0.548653 0.533413 0.066 Uiso 0.399(5) 1 calc GR . P A 2
H22C H -0.091037 0.627926 0.576491 0.066 Uiso 0.399(5) 1 calc GR . P A 2
C18 C 0.7703(4) 0.0205(5) 0.51405(15) 0.0361(10) Uani 1 1 d . . . . .
H18A H 0.830855 0.095146 0.503072 0.054 Uiso 1 1 calc GR . . . .
H18B H 0.713899 -0.029853 0.489570 0.054 Uiso 1 1 calc GR . . . .
H18C H 0.822381 -0.060100 0.531658 0.054 Uiso 1 1 calc GR . . . .
C21B C 0.066(2) 0.271(2) 0.5705(8) 0.044(3) Uani 0.399(5) 1 d D . P A 2
H21A H 0.092173 0.282781 0.541678 0.066 Uiso 0.399(5) 1 calc R . P A 2
H21B H 0.134822 0.212435 0.589399 0.066 Uiso 0.399(5) 1 calc R . P A 2
H21C H -0.018789 0.214507 0.568023 0.066 Uiso 0.399(5) 1 calc R . P A 2
C15 C 0.8798(5) 0.8183(6) 0.73614(17) 0.0466(12) Uani 1 1 d . . . . .
H15A H 0.929315 0.865578 0.714749 0.070 Uiso 1 1 calc GR . . . .
H15B H 0.939360 0.750034 0.755685 0.070 Uiso 1 1 calc GR . . . .
H15C H 0.844880 0.901748 0.752990 0.070 Uiso 1 1 calc GR . . . .
C3B C 0.049(3) 0.442(3) 0.5908(6) 0.016(7) Uani 0.399(5) 1 d D U P A 2
Si1B Si 0.2031(7) 0.7725(14) 0.6415(3) 0.0228(17) Uani 0.399(5) 1 d D . P A 2
As1A As 0.2274(5) 0.6024(4) 0.59129(16) 0.0212(4) Uani 0.601(5) 1 d D . P A 1
As1B As 0.2119(8) 0.5692(6) 0.5885(3) 0.0237(7) Uani 0.399(5) 1 d D . P A 2
C21A C 0.0755(15) 0.2458(14) 0.5660(5) 0.0324(13) Uani 0.601(5) 1 d D . P A 1
H21D H 0.087960 0.263318 0.535761 0.049 Uiso 0.601(5) 1 calc GR . P A 1
H21E H 0.001774 0.171896 0.566792 0.049 Uiso 0.601(5) 1 calc GR . P A 1
H21F H 0.157328 0.201921 0.582293 0.049 Uiso 0.601(5) 1 calc GR . P A 1
C20A C -0.0151(10) 0.3932(13) 0.6434(3) 0.0324(13) Uani 0.601(5) 1 d D . P A 1
H20D H 0.062171 0.357832 0.663814 0.049 Uiso 0.601(5) 1 calc GR . P A 1
H20E H -0.083161 0.310354 0.639903 0.049 Uiso 0.601(5) 1 calc GR . P A 1
H20F H -0.051898 0.488902 0.654520 0.049 Uiso 0.601(5) 1 calc GR . P A 1
C22A C -0.1058(8) 0.5216(12) 0.5538(3) 0.0324(13) Uani 0.601(5) 1 d D . P A 1
H22D H -0.132761 0.620492 0.566151 0.049 Uiso 0.601(5) 1 calc GR . P A 1
H22E H -0.180784 0.447593 0.550348 0.049 Uiso 0.601(5) 1 calc GR . P A 1
H22F H -0.079213 0.542379 0.525375 0.049 Uiso 0.601(5) 1 calc GR . P A 1
C23A C 0.0653(10) 0.8424(10) 0.6214(3) 0.0339(14) Uani 0.601(5) 1 d D . P A 1
H23D H 0.057320 0.936532 0.639044 0.051 Uiso 0.601(5) 1 calc GR . P A 1
H23E H -0.004204 0.766632 0.625838 0.051 Uiso 0.601(5) 1 calc GR . P A 1
H23F H 0.054980 0.871995 0.590697 0.051 Uiso 0.601(5) 1 calc GR . P A 1
C25A C 0.2185(10) 0.7100(11) 0.6829(3) 0.0339(14) Uani 0.601(5) 1 d D . P A 1
H25D H 0.306964 0.663704 0.691515 0.051 Uiso 0.601(5) 1 calc GR . P A 1
H25E H 0.150067 0.630779 0.685685 0.051 Uiso 0.601(5) 1 calc GR . P A 1
H25F H 0.207299 0.799890 0.701778 0.051 Uiso 0.601(5) 1 calc GR . P A 1
C24B C 0.3313(11) 0.9085(15) 0.6337(5) 0.0327(17) Uani 0.601(5) 1 d D . P A 2
H24D H 0.326296 0.931579 0.602736 0.049 Uiso 0.601(5) 1 calc GR . P A 2
H24E H 0.418482 0.862541 0.644737 0.049 Uiso 0.601(5) 1 calc GR . P A 2
H24F H 0.319678 1.006218 0.649504 0.049 Uiso 0.601(5) 1 calc GR . P A 2

loop_
_atom_site_aniso_label
_atom_site_aniso_U_11
_atom_site_aniso_U_22
_atom_site_aniso_U_33
_atom_site_aniso_U_23
_atom_site_aniso_U_13
_atom_site_aniso_U_12
Bi1 0.02090(7) 0.02793(8) 0.02110(7) 0.00492(6) 0.00442(5) 0.00221(6)
Si1A 0.0156(16) 0.0262(19) 0.0232(19) 0.0019(11) 0.0007(10) -0.0023(11)
C3A 0.021(5) 0.015(5) 0.018(5) -0.005(3) 0.004(3) 0.004(3)
C8 0.0265(17) 0.0220(18) 0.0253(19) -0.0014(14) 0.0077(14) 0.0045(15)
C2 0.0210(16) 0.0207(17) 0.028(2) -0.0019(14) 0.0040(14) -0.0018(14)
C17 0.032(2) 0.032(2) 0.025(2) 0.0051(16) 0.0032(16) 0.0070(17)
C16 0.036(2) 0.032(2) 0.025(2) 0.0035(16) 0.0126(16) 0.0023(17)
C7 0.031(2) 0.028(2) 0.030(2) -0.0036(16) 0.0082(16) 0.0001(16)
C9 0.0239(17) 0.0223(18) 0.026(2) 0.0021(14) 0.0022(14) -0.0014(14)
C5 0.033(2) 0.041(2) 0.0217(19) -0.0020(17) 0.0037(15) 0.0095(18)
C11 0.0243(17) 0.0230(18) 0.036(2) -0.0047(16) 0.0048(15) -0.0067(15)
C1 0.0262(17) 0.0257(18) 0.0178(18) -0.0001(14) 0.0049(14) 0.0047(15)
C19 0.0258(18) 0.043(2) 0.028(2) 0.0038(18) 0.0022(15) 0.0015(18)
C10 0.0218(17) 0.0232(18) 0.036(2) -0.0028(16) 0.0016(15) -0.0008(15)
C12 0.0273(18) 0.028(2) 0.024(2) -0.0050(15) 0.0041(15) -0.0059(16)
C13 0.0234(17) 0.0254(18) 0.0238(19) 0.0019(15) 0.0016(14) -0.0038(15)
C24A 0.039(3) 0.025(3) 0.038(3) -0.010(2) 0.006(2) 0.000(2)
C4 0.0314(19) 0.032(2) 0.023(2) 0.0021(16) 0.0082(15) 0.0087(17)
C20B 0.026(4) 0.056(6) 0.049(6) 0.002(4) -0.002(3) -0.009(4)
C6 0.030(2) 0.034(2) 0.032(2) -0.0064(17) 0.0015(17) 0.0027(17)
C14 0.038(2) 0.048(2) 0.0194(19) 0.0096(18) 0.0022(16) 0.0050(19)
C23B 0.034(4) 0.030(4) 0.034(4) -0.002(3) 0.005(3) 0.000(3)
C25B 0.034(4) 0.030(4) 0.034(4) -0.002(3) 0.005(3) 0.000(3)
C22B 0.026(4) 0.056(6) 0.049(6) 0.002(4) -0.002(3) -0.009(4)
C18 0.031(2) 0.038(2) 0.040(3) -0.0111(19) 0.0051(18) 0.0030(18)
C21B 0.026(4) 0.056(6) 0.049(6) 0.002(4) -0.002(3) -0.009(4)
C15 0.046(3) 0.053(3) 0.039(3) -0.012(2) 0.001(2) -0.010(2)
C3B 0.014(8) 0.018(8) 0.015(8) 0.002(4) 0.002(4) 0.005(4)
Si1B 0.023(2) 0.022(3) 0.024(3) 0.000(2) 0.0055(17) 0.0008(16)
As1A 0.0231(9) 0.0192(12) 0.0212(7) 0.0016(9) 0.0029(6) 0.0021(8)
As1B 0.0269(16) 0.0213(19) 0.0227(11) 0.0012(14) 0.0030(10) 0.0026(13)
C21A 0.031(3) 0.033(3) 0.032(3) -0.001(2) 0.0028(19) -0.003(2)
C20A 0.031(3) 0.033(3) 0.032(3) -0.001(2) 0.0028(19) -0.003(2)
C22A 0.031(3) 0.033(3) 0.032(3) -0.001(2) 0.0028(19) -0.003(2)
C23A 0.039(3) 0.025(3) 0.038(3) -0.010(2) 0.006(2) 0.000(2)
C25A 0.039(3) 0.025(3) 0.038(3) -0.010(2) 0.006(2) 0.000(2)
C24B 0.034(4) 0.030(4) 0.034(4) -0.002(3) 0.005(3) 0.000(3)

loop_
_atom_type_symbol
_atom_type_description
_atom_type_scat_dispersion_real
_atom_type_scat_dispersion_imag
_atom_type_scat_source
C C 0.0033 0.0016 'International Tables Vol C Tables 4.2.6.8 and 6.1.1.4'
H H 0.0000 0.0000 'International Tables Vol C Tables 4.2.6.8 and 6.1.1.4'
As As 0.0499 2.0058 'International Tables Vol C Tables 4.2.6.8 and 6.1.1.4'
Bi Bi -4.1077 10.2566 'International Tables Vol C Tables 4.2.6.8 and 6.1.1.4'
Si Si 0.0817 0.0704 'International Tables Vol C Tables 4.2.6.8 and 6.1.1.4'

loop_
_geom_angle_atom_site_label_1
_geom_angle_atom_site_label_2
_geom_angle_atom_site_label_3
_geom_angle
_geom_angle_site_symmetry_1
_geom_angle_site_symmetry_3
_geom_angle_publ_flag
C2 Bi1 As1A 106.98(14) . . ?
C2 Bi1 As1B 105.8(2) . . ?
C1 Bi1 C2 94.46(13) . . ?
C1 Bi1 As1A 97.56(12) . . ?
C1 Bi1 As1B 104.29(14) . . ?
C21A Si1A As1A 107.2(6) . . ?
C21A Si1A C22A 106.5(7) . . ?
C20A Si1A As1A 116.5(4) . . ?
C20A Si1A C21A 108.1(7) . . ?
C20A Si1A C22A 109.2(6) . . ?
C22A Si1A As1A 109.0(4) . . ?
C24A C3A As1A 105.0(15) . . ?
C24A C3A C23A 108.7(17) . . ?
C24A C3A C25A 109.5(18) . . ?
C23A C3A As1A 107.3(12) . . ?
C25A C3A As1A 116.1(14) . . ?
C25A C3A C23A 109.9(14) . . ?
C7 C8 C16 118.2(4) . . ?
C7 C8 C1 118.8(4) . . ?
C1 C8 C16 123.0(3) . . ?
C9 C2 Bi1 114.8(3) . . ?
C13 C2 Bi1 125.9(3) . . ?
C13 C2 C9 119.1(3) . . ?
H17A C17 H17B 109.5 . . ?
H17A C17 H17C 109.5 . . ?
H17B C17 H17C 109.5 . . ?
C9 C17 H17A 109.5 . . ?
C9 C17 H17B 109.5 . . ?
C9 C17 H17C 109.5 . . ?
C8 C16 H16A 109.5 . . ?
C8 C16 H16B 109.5 . . ?
C8 C16 H16C 109.5 . . ?
H16A C16 H16B 109.5 . . ?
H16A C16 H16C 109.5 . . ?
H16B C16 H16C 109.5 . . ?
C8 C7 H7 118.8 . . ?
C6 C7 C8 122.4(4) . . ?
C6 C7 H7 118.8 . . ?
C2 C9 C17 122.6(3) . . ?
C2 C9 C10 119.1(4) . . ?
C10 C9 C17 118.2(3) . . ?
C4 C5 H5 119.2 . . ?
C6 C5 H5 119.2 . . ?
C6 C5 C4 121.6(4) . . ?
C10 C11 C12 117.3(4) . . ?
C10 C11 C18 122.2(4) . . ?
C12 C11 C18 120.5(4) . . ?
C8 C1 Bi1 123.0(3) . . ?
C4 C1 Bi1 117.1(3) . . ?
C4 C1 C8 119.7(4) . . ?
H19A C19 H19B 109.5 . . ?
H19A C19 H19C 109.5 . . ?
H19B C19 H19C 109.5 . . ?
C13 C19 H19A 109.5 . . ?
C13 C19 H19B 109.5 . . ?
C13 C19 H19C 109.5 . . ?
C9 C10 H10 118.7 . . ?
C11 C10 C9 122.6(4) . . ?
C11 C10 H10 118.7 . . ?
C11 C12 H12 119.0 . . ?
C13 C12 C11 122.0(4) . . ?
C13 C12 H12 119.0 . . ?
C2 C13 C19 122.9(3) . . ?
C12 C13 C2 120.0(3) . . ?
C12 C13 C19 117.1(4) . . ?
C3A C24A H24A 109.5 . . ?
C3A C24A H24B 109.5 . . ?
C3A C24A H24C 109.5 . . ?
H24A C24A H24B 109.5 . . ?
H24A C24A H24C 109.5 . . ?
H24B C24A H24C 109.5 . . ?
C5 C4 C1 119.4(4) . . ?
C5 C4 C14 118.3(4) . . ?
C1 C4 C14 122.3(4) . . ?
H20A C20B H20B 109.5 . . ?
H20A C20B H20C 109.5 . . ?
H20B C20B H20C 109.5 . . ?
C3B C20B H20A 109.5 . . ?
C3B C20B H20B 109.5 . . ?
C3B C20B H20C 109.5 . . ?
C7 C6 C5 118.1(4) . . ?
C7 C6 C15 121.1(4) . . ?
C5 C6 C15 120.8(4) . . ?
C4 C14 H14A 109.5 . . ?
C4 C14 H14B 109.5 . . ?
C4 C14 H14C 109.5 . . ?
H14A C14 H14B 109.5 . . ?
H14A C14 H14C 109.5 . . ?
H14B C14 H14C 109.5 . . ?
H23A C23B H23B 109.5 . . ?
H23A C23B H23C 109.5 . . ?
H23B C23B H23C 109.5 . . ?
Si1B C23B H23A 109.5 . . ?
Si1B C23B H23B 109.5 . . ?
Si1B C23B H23C 109.5 . . ?
H25A C25B H25B 109.5 . . ?
H25A C25B H25C 109.5 . . ?
H25B C25B H25C 109.5 . . ?
Si1B C25B H25A 109.5 . . ?
Si1B C25B H25B 109.5 . . ?
Si1B C25B H25C 109.5 . . ?
H22A C22B H22B 109.5 . . ?
H22A C22B H22C 109.5 . . ?
H22B C22B H22C 109.5 . . ?
C3B C22B H22A 109.5 . . ?
C3B C22B H22B 109.5 . . ?
C3B C22B H22C 109.5 . . ?
C11 C18 H18A 109.5 . . ?
C11 C18 H18B 109.5 . . ?
C11 C18 H18C 109.5 . . ?
H18A C18 H18B 109.5 . . ?
H18A C18 H18C 109.5 . . ?
H18B C18 H18C 109.5 . . ?
H21A C21B H21B 109.5 . . ?
H21A C21B H21C 109.5 . . ?
H21B C21B H21C 109.5 . . ?
C3B C21B H21A 109.5 . . ?
C3B C21B H21B 109.5 . . ?
C3B C21B H21C 109.5 . . ?
C6 C15 H15A 109.5 . . ?
C6 C15 H15B 109.5 . . ?
C6 C15 H15C 109.5 . . ?
H15A C15 H15B 109.5 . . ?
H15A C15 H15C 109.5 . . ?
H15B C15 H15C 109.5 . . ?
C20B C3B C22B 105.5(17) . . ?
C20B C3B C21B 107(2) . . ?
C20B C3B As1B 116.7(15) . . ?
C22B C3B C21B 109(2) . . ?
C22B C3B As1B 108.5(14) . . ?
C21B C3B As1B 110.0(17) . . ?
C23B Si1B As1B 108.5(6) . . ?
C25B Si1B C23B 108.4(9) . . ?
C25B Si1B As1B 117.4(7) . . ?
C24B Si1B C23B 105.6(9) . . ?
C24B Si1B C25B 110.8(10) . . ?
C24B Si1B As1B 105.5(7) . . ?
Si1A As1A Bi1 90.70(16) . . ?
C3A As1A Bi1 103.9(4) . . ?
C3A As1A Si1A 104.0(6) . . ?
C3B As1B Bi1 97.8(6) . . ?
C3B As1B Si1B 104.5(7) . . ?
Si1B As1B Bi1 97.3(3) . . ?
Si1A C21A H21D 109.5 . . ?
Si1A C21A H21E 109.5 . . ?
Si1A C21A H21F 109.5 . . ?
H21D C21A H21E 109.5 . . ?
H21D C21A H21F 109.5 . . ?
H21E C21A H21F 109.5 . . ?
Si1A C20A H20D 109.5 . . ?
Si1A C20A H20E 109.5 . . ?
Si1A C20A H20F 109.5 . . ?
H20D C20A H20E 109.5 . . ?
H20D C20A H20F 109.5 . . ?
H20E C20A H20F 109.5 . . ?
Si1A C22A H22D 109.5 . . ?
Si1A C22A H22E 109.5 . . ?
Si1A C22A H22F 109.5 . . ?
H22D C22A H22E 109.5 . . ?
H22D C22A H22F 109.5 . . ?
H22E C22A H22F 109.5 . . ?
C3A C23A H23D 109.5 . . ?
C3A C23A H23E 109.5 . . ?
C3A C23A H23F 109.5 . . ?
H23D C23A H23E 109.5 . . ?
H23D C23A H23F 109.5 . . ?
H23E C23A H23F 109.5 . . ?
C3A C25A H25D 109.5 . . ?
C3A C25A H25E 109.5 . . ?
C3A C25A H25F 109.5 . . ?
H25D C25A H25E 109.5 . . ?
H25D C25A H25F 109.5 . . ?
H25E C25A H25F 109.5 . . ?
Si1B C24B H24D 109.5 . . ?
Si1B C24B H24E 109.5 . . ?
Si1B C24B H24F 109.5 . . ?
H24D C24B H24E 109.5 . . ?
H24D C24B H24F 109.5 . . ?
H24E C24B H24F 109.5 . . ?

loop_
_geom_bond_atom_site_label_1
_geom_bond_atom_site_label_2
_geom_bond_distance
_geom_bond_site_symmetry_2
_geom_bond_publ_flag
Bi1 C2 2.291(4) . ?
Bi1 C1 2.273(4) . ?
Bi1 As1A 2.776(5) . ?
Bi1 As1B 2.719(8) . ?
Si1A As1A 2.399(8) . ?
Si1A C21A 1.849(9) . ?
Si1A C20A 1.837(9) . ?
Si1A C22A 1.854(9) . ?
C3A C24A 1.523(17) . ?
C3A As1A 1.99(3) . ?
C3A C23A 1.552(16) . ?
C3A C25A 1.551(16) . ?
C8 C16 1.498(5) . ?
C8 C7 1.392(6) . ?
C8 C1 1.408(5) . ?
C2 C9 1.400(5) . ?
C2 C13 1.399(5) . ?
C17 H17A 0.9800 . ?
C17 H17B 0.9800 . ?
C17 H17C 0.9800 . ?
C17 C9 1.506(5) . ?
C16 H16A 0.9800 . ?
C16 H16B 0.9800 . ?
C16 H16C 0.9800 . ?
C7 H7 0.9500 . ?
C7 C6 1.381(6) . ?
C9 C10 1.404(5) . ?
C5 H5 0.9500 . ?
C5 C4 1.398(6) . ?
C5 C6 1.388(6) . ?
C11 C10 1.378(6) . ?
C11 C12 1.396(5) . ?
C11 C18 1.506(6) . ?
C1 C4 1.398(5) . ?
C19 H19A 0.9800 . ?
C19 H19B 0.9800 . ?
C19 H19C 0.9800 . ?
C19 C13 1.513(5) . ?
C10 H10 0.9500 . ?
C12 H12 0.9500 . ?
C12 C13 1.390(5) . ?
C24A H24A 0.9800 . ?
C24A H24B 0.9800 . ?
C24A H24C 0.9800 . ?
C4 C14 1.502(6) . ?
C20B H20A 0.9800 . ?
C20B H20B 0.9800 . ?
C20B H20C 0.9800 . ?
C20B C3B 1.590(19) . ?
C6 C15 1.518(6) . ?
C14 H14A 0.9800 . ?
C14 H14B 0.9800 . ?
C14 H14C 0.9800 . ?
C23B H23A 0.9800 . ?
C23B H23B 0.9800 . ?
C23B H23C 0.9800 . ?
C23B Si1B 1.831(13) . ?
C25B H25A 0.9800 . ?
C25B H25B 0.9800 . ?
C25B H25C 0.9800 . ?
C25B Si1B 1.816(13) . ?
C22B H22A 0.9800 . ?
C22B H22B 0.9800 . ?
C22B H22C 0.9800 . ?
C22B C3B 1.593(19) . ?
C18 H18A 0.9800 . ?
C18 H18B 0.9800 . ?
C18 H18C 0.9800 . ?
C21B H21A 0.9800 . ?
C21B H21B 0.9800 . ?
C21B H21C 0.9800 . ?
C21B C3B 1.596(19) . ?
C15 H15A 0.9800 . ?
C15 H15B 0.9800 . ?
C15 H15C 0.9800 . ?
C3B As1B 1.98(3) . ?
Si1B As1B 2.400(15) . ?
Si1B C24B 1.784(10) . ?
C21A H21D 0.9800 . ?
C21A H21E 0.9800 . ?
C21A H21F 0.9800 . ?
C20A H20D 0.9800 . ?
C20A H20E 0.9800 . ?
C20A H20F 0.9800 . ?
C22A H22D 0.9800 . ?
C22A H22E 0.9800 . ?
C22A H22F 0.9800 . ?
C23A H23D 0.9800 . ?
C23A H23E 0.9800 . ?
C23A H23F 0.9800 . ?
C25A H25D 0.9800 . ?
C25A H25E 0.9800 . ?
C25A H25F 0.9800 . ?
C24B H24D 0.9800 . ?
C24B H24E 0.9800 . ?
C24B H24F 0.9800 . ?
